data_2108862
loop_
_publ_author_name
'Gaydamaka, Anna A.'
'Arkhipov, Sergey G.'
'Boldyreva, Elena V.'

_publ_section_title
;
 A new guaninate hydrate K^+^&#x00B7;C~5~H~4~N~5~O^{-^}&#x00B7;H~2~O:
 crystal structure from 100 to 300K in a comparison with
 2Na^+^&#x00B7;C~5~H~3~N~5~O^2{-^}&#x00B7;7H~2~O
;
_journal_issue 5
_journal_name_full 'Acta Crystallographica Section B'
_journal_page_first
;
;
_journal_paper_doi 10.1107/S205252062100754X
_journal_volume 77
_journal_year 2021
_chemical_formula_moiety '2(Na), 7(H2O), C5 H3 N5 O'
_chemical_formula_sum 'C5 H17 N5 Na2 O8'
_chemical_formula_weight 321.21
_chemical_name_common 'disodium 2-amino-6-oxo-6,7-dihydro-1H-purine-1,7-diide heptahydrate'
_chemical_name_systematic 'disodium 2-amino-6-oxo-6,7-dihydro-1H-purine-1,7-diide heptahydrate'
_space_group_crystal_system monoclinic
_space_group_IT_number 14
_space_group_name_Hall '-P 2ybc'
_space_group_name_H-M_alt 'P 1 21/c 1'
_atom_sites_solution_hydrogens difmap
_atom_sites_solution_primary direct
_atom_sites_solution_secondary direct
_audit_creation_method SHELXL-2018/3
_cell_angle_alpha 90
_cell_angle_beta 101.608(2)
_cell_angle_gamma 90
_cell_formula_units_Z 4
_cell_length_a 10.5290(2)
_cell_length_b 11.6677(2)
_cell_length_c 11.1762(3)
_cell_measurement_reflns_used 6267
_cell_measurement_temperature 100(2)
_cell_measurement_theta_max 29.6020
_cell_measurement_theta_min 2.6430
_cell_volume 1344.91(5)
_computing_cell_refinement 'STOE X-AREA (Stoe & Cie, 2006)'
_computing_data_collection 'STOE X-AREA (Stoe & Cie, 2006)'
_computing_data_reduction 'CrysAlisPro 1.171.38.43d (Rigaku OD, 2015)'
_computing_molecular_graphics 'Mercury (Macrae et al., 2020), Vesta(Momma,2011)'
_computing_structure_refinement 'SHELXL-2018/3 (Sheldrick, 2018)'
_diffrn_ambient_temperature 100(2)
_diffrn_detector 'image plate (34 cm diameter)'
_diffrn_detector_area_resol_mean 6.67
_diffrn_detector_type STOE
_diffrn_measured_fraction_theta_full 1.000
_diffrn_measured_fraction_theta_max 1.000
_diffrn_measurement_details ' 360 frames, detector distance = 100 mm'
_diffrn_measurement_device '2-circle goniometer'
_diffrn_measurement_device_type 'STOE IPDS 2'
_diffrn_measurement_method 'rotation method'
_diffrn_radiation_collimation '0.5 mm diameter, monocapillary'
_diffrn_radiation_monochromator 'plane graphite'
_diffrn_radiation_polarisn_norm 0
_diffrn_radiation_type 'Mo K\a'
_diffrn_radiation_wavelength 0.71073
_diffrn_reflns_av_R_equivalents 0.0525
_diffrn_reflns_av_unetI/netI 0.0463
_diffrn_reflns_Laue_measured_fraction_full 1.000
_diffrn_reflns_Laue_measured_fraction_max 1.000
_diffrn_reflns_limit_h_max 14
_diffrn_reflns_limit_h_min -14
_diffrn_reflns_limit_k_max 16
_diffrn_reflns_limit_k_min -16
_diffrn_reflns_limit_l_max 13
_diffrn_reflns_limit_l_min -15
_diffrn_reflns_number 12423
_diffrn_reflns_point_group_measured_fraction_full 1.000
_diffrn_reflns_point_group_measured_fraction_max 1.000
_diffrn_reflns_theta_full 25.242
_diffrn_reflns_theta_max 29.573
_diffrn_reflns_theta_min 1.975
_diffrn_source 'sealed X-ray tube, 12 x 0.4 mm long-fine focus'
_diffrn_source_current 30
_diffrn_source_power 1.500
_diffrn_source_voltage 50
_exptl_absorpt_coefficient_mu 0.196
_exptl_absorpt_correction_T_max 1.00000
_exptl_absorpt_correction_T_min 0.83162
_exptl_absorpt_correction_type multi-scan
_exptl_absorpt_process_details
;
CrysAlisPro 1.171.38.43d (Rigaku Oxford Diffraction, 2015)
Empirical absorption correction using spherical harmonics,
 implemented in SCALE3 ABSPACK scaling algorithm.
;
_exptl_crystal_colour colourless
_exptl_crystal_density_diffrn 1.586
_exptl_crystal_description prism
_exptl_crystal_F_000 672
_exptl_crystal_size_max 0.5
_exptl_crystal_size_mid 0.5
_exptl_crystal_size_min 0.25
_refine_diff_density_max 0.503
_refine_diff_density_min -0.255
_refine_diff_density_rms 0.063
_refine_ls_extinction_method none
_refine_ls_goodness_of_fit_ref 1.093
_refine_ls_hydrogen_treatment refxyz
_refine_ls_matrix_type full
_refine_ls_number_parameters 232
_refine_ls_number_reflns 3768
_refine_ls_number_restraints 0
_refine_ls_restrained_S_all 1.093
_refine_ls_R_factor_all 0.0400
_refine_ls_R_factor_gt 0.0317
_refine_ls_shift/su_max 0.000
_refine_ls_shift/su_mean 0.000
_refine_ls_structure_factor_coef Fsqd
_refine_ls_weighting_details 'w=1/[\s^2^(Fo^2^)+(0.0365P)^2^+0.7432P] where P=(Fo^2^+2Fc^2^)/3'
_refine_ls_weighting_scheme calc
_refine_ls_wR_factor_gt 0.0771
_refine_ls_wR_factor_ref 0.0868
_reflns_Friedel_coverage 0.000
_reflns_number_gt 3079
_reflns_number_total 3768
_reflns_threshold_expression 'I > 2\s(I)'
_cod_data_source_file xk5085sup1.cif
_cod_data_source_block GuaNa_100K
_cod_original_cell_volume 1344.90(5)
_cod_original_sg_symbol_H-M 'P 21/c'
_cod_database_code 2108862
_shelx_shelxl_version_number 2018/3
_shelx_space_group_comment
;
The symmetry employed for this shelxl refinement is uniquely defined
by the following loop, which should always be used as a source of
symmetry information in preference to the above space-group names.
They are only intended as comments.
;
_oxdiff_exptl_absorpt_empirical_full_min 0.898
_oxdiff_exptl_absorpt_empirical_full_max 1.296
_oxdiff_exptl_absorpt_empirical_details
;
Empirical correction (ABSPACK) includes:
- Absorption correction using spherical harmonics
- Frame scaling
- Detector area scaling
;

loop_
_space_group_symop_operation_xyz
'x, y, z'
'-x, y+1/2, -z+1/2'
'-x, -y, -z'
'x, -y-1/2, z-1/2'

loop_
_atom_site_label
_atom_site_type_symbol
_atom_site_fract_x
_atom_site_fract_y
_atom_site_fract_z
_atom_site_U_iso_or_equiv
_atom_site_adp_type
_atom_site_occupancy
_atom_site_site_symmetry_order
_atom_site_calc_flag
_atom_site_refinement_flags_posn
_atom_site_refinement_flags_adp
_atom_site_refinement_flags_occupancy
_atom_site_disorder_assembly
_atom_site_disorder_group
N1 N 0.65496(10) 0.48310(8) 0.34808(10) 0.0110(2) Uani 1 1 d . . . . .
C2 C 0.52571(12) 0.48348(10) 0.33921(11) 0.0109(2) Uani 1 1 d . . . . .
N3 N 0.45233(10) 0.40271(8) 0.37681(10) 0.0112(2) Uani 1 1 d . . . . .
C4 C 0.52332(11) 0.31348(9) 0.43279(11) 0.0100(2) Uani 1 1 d . . . . .
C5 C 0.65758(11) 0.30531(9) 0.44965(11) 0.0105(2) Uani 1 1 d . . . . .
C6 C 0.72600(11) 0.39407(9) 0.40459(11) 0.0099(2) Uani 1 1 d . . . . .
N7 N 0.69782(10) 0.20358(8) 0.50960(10) 0.0121(2) Uani 1 1 d . . . . .
C8 C 0.58566(12) 0.15761(10) 0.52392(12) 0.0133(2) Uani 1 1 d . . . . .
H1 H 0.5849(16) 0.0874(14) 0.5631(15) 0.016 Uiso 1 1 d . U . . .
N9 N 0.47618(10) 0.21804(8) 0.47990(10) 0.0119(2) Uani 1 1 d . . . . .
N2 N 0.46125(11) 0.57534(9) 0.27861(11) 0.0164(2) Uani 1 1 d . . . . .
H2 H 0.3814(17) 0.5867(15) 0.2876(16) 0.020 Uiso 1 1 d . U . . .
H3 H 0.5109(17) 0.6356(15) 0.2731(16) 0.020 Uiso 1 1 d . U . . .
O1 O 0.85035(8) 0.39330(7) 0.41334(8) 0.01105(17) Uani 1 1 d . . . . .
Na1 Na 0.11557(5) 0.25426(4) 0.18372(5) 0.01081(11) Uani 1 1 d . . . . .
Na2 Na 0.04857(5) 0.04504(4) 0.37262(5) 0.01089(11) Uani 1 1 d . . . . .
O2W O 0.30720(9) 0.32585(8) 0.13623(9) 0.01338(18) Uani 1 1 d . . . . .
H4 H 0.3522(17) 0.3073(14) 0.0916(17) 0.016 Uiso 1 1 d . U . . .
H5 H 0.3589(17) 0.3415(14) 0.2032(17) 0.016 Uiso 1 1 d . U . . .
O3W O 0.18420(9) 0.38032(7) 0.35539(9) 0.01291(18) Uani 1 1 d . . . . .
H6 H 0.1464(17) 0.4409(15) 0.3520(16) 0.015 Uiso 1 1 d . U . . .
H7 H 0.2636(18) 0.3946(14) 0.3715(16) 0.015 Uiso 1 1 d . U . . .
O4W O 0.24325(9) 0.11497(7) 0.32009(9) 0.01206(17) Uani 1 1 d . . . . .
H8 H 0.2777(16) 0.0757(14) 0.2756(16) 0.014 Uiso 1 1 d . U . . .
H9 H 0.3047(17) 0.1412(15) 0.3662(16) 0.014 Uiso 1 1 d . U . . .
O5W O -0.00212(9) 0.06863(7) 0.14533(8) 0.01141(17) Uani 1 1 d . . . . .
H10 H 0.0506(17) 0.0220(15) 0.1284(15) 0.014 Uiso 1 1 d . U . . .
H11 H -0.0502(17) 0.0878(14) 0.0820(17) 0.014 Uiso 1 1 d . U . . .
O6W O -0.15486(9) 0.02106(8) 0.42389(9) 0.01343(18) Uani 1 1 d . . . . .
H12 H -0.2067(17) -0.0317(15) 0.4082(15) 0.016 Uiso 1 1 d . U . . .
H13 H -0.1992(17) 0.0773(15) 0.4401(16) 0.016 Uiso 1 1 d . U . . .
O7W O 0.04304(9) 0.22700(7) 0.46327(8) 0.01232(18) Uani 1 1 d . . . . .
H14 H -0.0266(18) 0.2641(14) 0.4469(16) 0.015 Uiso 1 1 d . U . . .
H15 H 0.0924(17) 0.2696(15) 0.4383(16) 0.015 Uiso 1 1 d . U . . .
O8W O 0.08256(9) -0.14985(7) 0.31503(9) 0.01099(17) Uani 1 1 d . . . . .
H16 H 0.1074(16) -0.1450(14) 0.2515(16) 0.013 Uiso 1 1 d . U . . .
H17 H 0.1461(17) -0.1732(14) 0.3665(16) 0.013 Uiso 1 1 d . U . . .

loop_
_atom_site_aniso_label
_atom_site_aniso_U_11
_atom_site_aniso_U_22
_atom_site_aniso_U_33
_atom_site_aniso_U_23
_atom_site_aniso_U_13
_atom_site_aniso_U_12
N1 0.0107(5) 0.0112(4) 0.0113(5) 0.0009(4) 0.0025(4) -0.0013(3)
C2 0.0114(6) 0.0118(5) 0.0095(5) 0.0000(4) 0.0020(4) 0.0005(4)
N3 0.0088(5) 0.0133(4) 0.0113(5) 0.0005(4) 0.0014(4) -0.0012(3)
C4 0.0088(5) 0.0123(5) 0.0088(5) -0.0011(4) 0.0021(4) -0.0010(4)
C5 0.0076(5) 0.0112(5) 0.0128(6) 0.0014(4) 0.0020(4) 0.0006(4)
C6 0.0091(5) 0.0117(5) 0.0092(5) -0.0009(4) 0.0020(4) -0.0004(4)
N7 0.0114(5) 0.0117(4) 0.0129(5) 0.0021(4) 0.0016(4) 0.0014(4)
C8 0.0118(6) 0.0132(5) 0.0147(6) 0.0018(4) 0.0026(4) 0.0004(4)
N9 0.0099(5) 0.0128(4) 0.0132(5) 0.0014(4) 0.0030(4) -0.0001(3)
N2 0.0117(5) 0.0147(5) 0.0232(6) 0.0066(4) 0.0040(4) 0.0024(4)
O1 0.0070(4) 0.0146(4) 0.0118(4) -0.0008(3) 0.0025(3) -0.0011(3)
Na1 0.0103(2) 0.0103(2) 0.0119(2) -0.00018(17) 0.00256(18) -0.00042(16)
Na2 0.0115(2) 0.0102(2) 0.0115(2) -0.00020(17) 0.00352(19) -0.00003(16)
O2W 0.0108(4) 0.0175(4) 0.0125(5) -0.0022(3) 0.0038(3) -0.0006(3)
O3W 0.0090(4) 0.0112(4) 0.0190(5) -0.0012(3) 0.0039(3) 0.0005(3)
O4W 0.0101(4) 0.0131(4) 0.0132(5) -0.0033(3) 0.0030(3) -0.0002(3)
O5W 0.0115(4) 0.0111(4) 0.0112(4) 0.0004(3) 0.0011(3) 0.0020(3)
O6W 0.0116(4) 0.0119(4) 0.0177(5) -0.0023(3) 0.0049(3) -0.0007(3)
O7W 0.0121(4) 0.0106(4) 0.0151(5) 0.0010(3) 0.0049(3) 0.0013(3)
O8W 0.0099(4) 0.0137(4) 0.0093(4) 0.0016(3) 0.0018(3) 0.0008(3)

loop_
_atom_type_symbol
_atom_type_description
_atom_type_scat_dispersion_real
_atom_type_scat_dispersion_imag
_atom_type_scat_source
C C 0.0033 0.0016 'International Tables Vol C Tables 4.2.6.8 and 6.1.1.4'
H H 0.0000 0.0000 'International Tables Vol C Tables 4.2.6.8 and 6.1.1.4'
N N 0.0061 0.0033 'International Tables Vol C Tables 4.2.6.8 and 6.1.1.4'
O O 0.0106 0.0060 'International Tables Vol C Tables 4.2.6.8 and 6.1.1.4'
Na Na 0.0362 0.0249 'International Tables Vol C Tables 4.2.6.8 and 6.1.1.4'

loop_
_geom_angle_atom_site_label_1
_geom_angle_atom_site_label_2
_geom_angle_atom_site_label_3
_geom_angle
_geom_angle_site_symmetry_1
_geom_angle_site_symmetry_3
_geom_angle_publ_flag
C2 N1 C6 119.41(10) . . ?
N3 C2 N1 127.88(11) . . ?
N3 C2 N2 116.45(11) . . ?
N1 C2 N2 115.58(10) . . ?
C2 N3 C4 112.66(10) . . ?
N3 C4 N9 126.36(11) . . ?
N3 C4 C5 124.38(10) . . ?
N9 C4 C5 109.26(10) . . ?
N7 C5 C4 109.11(10) . . ?
N7 C5 C6 132.25(11) . . ?
C4 C5 C6 118.63(11) . . ?
O1 C6 N1 119.64(10) . . ?
O1 C6 C5 123.35(11) . . ?
N1 C6 C5 117.00(10) . . ?
C8 N7 C5 102.13(10) . . ?
N7 C8 N9 117.08(11) . . ?
N7 C8 H1 120.1(10) . . ?
N9 C8 H1 122.8(10) . . ?
C8 N9 C4 102.43(10) . . ?
C2 N2 H2 116.8(12) . . ?
C2 N2 H3 114.5(12) . . ?
H2 N2 H3 118.8(16) . . ?
O2W Na1 O8W 129.25(4) . 2 ?
O2W Na1 O3W 80.14(3) . . ?
O8W Na1 O3W 80.24(3) 2 . ?
O2W Na1 O7W 81.25(4) . 4_565 ?
O8W Na1 O7W 82.33(3) 2 4_565 ?
O3W Na1 O7W 137.10(4) . 4_565 ?
O2W Na1 O4W 89.29(3) . . ?
O8W Na1 O4W 133.33(4) 2 . ?
O3W Na1 O4W 82.53(4) . . ?
O7W Na1 O4W 135.44(4) 4_565 . ?
O2W Na1 O5W 133.88(4) . . ?
O8W Na1 O5W 90.20(3) 2 . ?
O3W Na1 O5W 136.66(4) . . ?
O7W Na1 O5W 81.95(3) 4_565 . ?
O4W Na1 O5W 73.77(3) . . ?
O2W Na1 Na2 133.97(3) . . ?
O8W Na1 Na2 92.44(3) 2 . ?
O3W Na1 Na2 90.59(3) . . ?
O7W Na1 Na2 129.14(3) 4_565 . ?
O4W Na1 Na2 44.70(2) . . ?
O5W Na1 Na2 47.37(2) . . ?
O2W Na1 Na2 91.59(3) . 2 ?
O8W Na1 Na2 37.66(2) 2 2 ?
O3W Na1 Na2 68.95(3) . 2 ?
O7W Na1 Na2 73.33(2) 4_565 2 ?
O4W Na1 Na2 150.84(3) . 2 ?
O5W Na1 Na2 123.64(3) . 2 ?
Na2 Na1 Na2 126.910(14) . 2 ?
O2W Na1 Na2 67.43(3) . 4_565 ?
O8W Na1 Na2 74.69(3) 2 4_565 ?
O3W Na1 Na2 107.28(3) . 4_565 ?
O7W Na1 Na2 29.93(2) 4_565 4_565 ?
O4W Na1 Na2 151.96(3) . 4_565 ?
O5W Na1 Na2 110.68(3) . 4_565 ?
Na2 Na1 Na2 155.42(2) . 4_565 ?
Na2 Na1 Na2 50.219(14) 2 4_565 ?
O6W Na2 O7W 84.24(3) . . ?
O6W Na2 O4W 166.84(4) . . ?
O7W Na2 O4W 83.95(3) . . ?
O6W Na2 O8W 98.33(3) . . ?
O7W Na2 O8W 169.19(4) . . ?
O4W Na2 O8W 94.35(3) . . ?
O6W Na2 O6W 90.27(4) . 3_556 ?
O7W Na2 O6W 86.03(4) . 3_556 ?
O4W Na2 O6W 94.68(4) . 3_556 ?
O8W Na2 O6W 83.46(3) . 3_556 ?
O6W Na2 O5W 104.04(4) . . ?
O7W Na2 O5W 108.56(3) . . ?
O4W Na2 O5W 74.40(3) . . ?
O8W Na2 O5W 81.11(3) . . ?
O6W Na2 O5W 160.28(4) 3_556 . ?
O6W Na2 Na2 46.41(3) . 3_556 ?
O7W Na2 Na2 83.12(3) . 3_556 ?
O4W Na2 Na2 137.21(4) . 3_556 ?
O8W Na2 Na2 91.03(3) . 3_556 ?
O6W Na2 Na2 43.86(2) 3_556 3_556 ?
O5W Na2 Na2 148.20(3) . 3_556 ?
O6W Na2 Na1 123.56(3) . . ?
O7W Na2 Na1 69.26(2) . . ?
O4W Na2 Na1 45.94(2) . . ?
O8W Na2 Na1 116.88(3) . . ?
O6W Na2 Na1 133.72(3) 3_556 . ?
O5W Na2 Na1 47.01(2) . . ?
Na2 Na2 Na1 152.09(2) 3_556 . ?
O6W Na2 Na1 61.74(3) . 2_545 ?
O7W Na2 Na1 145.57(3) . 2_545 ?
O4W Na2 Na1 130.43(3) . 2_545 ?
O8W Na2 Na1 36.93(2) . 2_545 ?
O6W Na2 Na1 88.87(3) 3_556 2_545 ?
O5W Na2 Na1 86.16(2) . 2_545 ?
Na2 Na2 Na1 69.977(16) 3_556 2_545 ?
Na1 Na2 Na1 133.109(15) . 2_545 ?
O6W Na2 Na1 82.62(3) . 4_566 ?
O7W Na2 Na1 31.05(2) . 4_566 ?
O4W Na2 Na1 90.21(3) . 4_566 ?
O8W Na2 Na1 138.59(3) . 4_566 ?
O6W Na2 Na1 55.14(2) 3_556 4_566 ?
O5W Na2 Na1 139.17(3) . 4_566 ?
Na2 Na2 Na1 59.804(15) 3_556 4_566 ?
Na1 Na2 Na1 95.402(11) . 4_566 ?
Na1 Na2 Na1 129.780(14) 2_545 4_566 ?
Na1 O2W H4 134.7(12) . . ?
Na1 O2W H5 107.7(12) . . ?
H4 O2W H5 104.9(17) . . ?
Na1 O3W H6 115.5(12) . . ?
Na1 O3W H7 114.8(12) . . ?
H6 O3W H7 107.3(16) . . ?
Na2 O4W Na1 89.36(3) . . ?
Na2 O4W H8 118.0(12) . . ?
Na1 O4W H8 104.6(12) . . ?
Na2 O4W H9 126.4(12) . . ?
Na1 O4W H9 114.8(12) . . ?
H8 O4W H9 101.9(16) . . ?
Na1 O5W Na2 85.62(3) . . ?
Na1 O5W H10 106.1(12) . . ?
Na2 O5W H10 98.3(12) . . ?
Na1 O5W H11 96.4(12) . . ?
Na2 O5W H11 151.7(12) . . ?
H10 O5W H11 108.1(17) . . ?
Na2 O6W Na2 89.73(4) . 3_556 ?
Na2 O6W H12 129.9(12) . . ?
Na2 O6W H12 97.0(12) 3_556 . ?
Na2 O6W H13 122.1(11) . . ?
Na2 O6W H13 102.4(12) 3_556 . ?
H12 O6W H13 104.8(16) . . ?
Na2 O7W Na1 119.02(4) . 4_566 ?
Na2 O7W H14 117.8(12) . . ?
Na1 O7W H14 104.8(12) 4_566 . ?
Na2 O7W H15 109.4(12) . . ?
Na1 O7W H15 101.6(12) 4_566 . ?
H14 O7W H15 101.6(16) . . ?
Na1 O8W Na2 105.41(4) 2_545 . ?
Na1 O8W H16 118.7(12) 2_545 . ?
Na2 O8W H16 105.2(12) . . ?
Na1 O8W H17 115.2(11) 2_545 . ?
Na2 O8W H17 105.4(11) . . ?
H16 O8W H17 105.8(16) . . ?

loop_
_geom_bond_atom_site_label_1
_geom_bond_atom_site_label_2
_geom_bond_distance
_geom_bond_site_symmetry_2
_geom_bond_publ_flag
N1 C2 1.3445(15) . ?
N1 C6 1.3592(15) . ?
C2 N3 1.3388(14) . ?
C2 N2 1.3722(16) . ?
N3 C4 1.3587(15) . ?
C4 N9 1.3670(14) . ?
C4 C5 1.3913(16) . ?
C5 N7 1.3867(15) . ?
C5 C6 1.4111(15) . ?
C6 O1 1.2931(14) . ?
N7 C8 1.3356(15) . ?
C8 N9 1.3563(16) . ?
C8 H1 0.930(17) . ?
N2 H2 0.877(18) . ?
N2 H3 0.886(18) . ?
Na1 O2W 2.3413(10) . ?
Na1 O8W 2.3697(10) 2 ?
Na1 O3W 2.4101(10) . ?
Na1 O7W 2.4380(11) 4_565 ?
Na1 O4W 2.4386(10) . ?
Na1 O5W 2.4892(10) . ?
Na1 Na2 3.3931(6) . ?
Na1 Na2 3.8021(6) 2 ?
Na1 Na2 4.1331(7) 4_565 ?
Na2 O6W 2.3427(10) . ?
Na2 O7W 2.3581(9) . ?
Na2 O4W 2.3867(10) . ?
Na2 O8W 2.4095(9) . ?
Na2 O6W 2.4485(11) 3_556 ?
Na2 O5W 2.5035(11) . ?
Na2 Na2 3.3807(9) 3_556 ?
O2W H4 0.785(18) . ?
O2W H5 0.852(19) . ?
O3W H6 0.809(18) . ?
O3W H7 0.836(18) . ?
O4W H8 0.813(18) . ?
O4W H9 0.802(19) . ?
O5W H10 0.826(18) . ?
O5W H11 0.814(18) . ?
O6W H12 0.818(18) . ?
O6W H13 0.845(18) . ?
O7W H14 0.839(18) . ?
O7W H15 0.808(18) . ?
O8W H16 0.807(18) . ?
O8W H17 0.836(18) . ?

loop_
_geom_hbond_atom_site_label_D
_geom_hbond_atom_site_label_H
_geom_hbond_atom_site_label_A
_geom_hbond_distance_DH
_geom_hbond_distance_HA
_geom_hbond_distance_DA
_geom_hbond_angle_DHA
_geom_hbond_site_symmetry_A
_geom_hbond_publ_flag
O2W H5 N3 0.852(19) 2.115(19) 2.9521(15) 167.2(16) . yes
O3W H7 N3 0.836(18) 1.978(18) 2.7971(13) 166.2(16) . yes
O4W H9 N9 0.802(19) 2.180(19) 2.9814(14) 175.8(17) . yes
O7W H15 O3W 0.808(18) 1.956(18) 2.7539(12) 169.6(17) . yes
O6W H12 O2W 0.818(18) 1.979(19) 2.7890(13) 170.3(17) 2_545 yes
O3W H6 O5W 0.809(18) 2.132(18) 2.9149(12) 162.9(16) 2 yes
O2W H4 N9 0.785(18) 2.001(18) 2.7806(13) 172.1(17) 4_565 yes
O4W H8 N1 0.813(18) 1.994(18) 2.8034(13) 173.6(17) 2_645 yes
O5W H10 O1 0.826(18) 1.938(18) 2.7551(12) 169.9(16) 2_645 yes
O8W H16 O1 0.807(18) 2.030(18) 2.8271(12) 169.5(16) 2_645 yes
O5W H11 O1 0.814(18) 1.976(19) 2.7770(13) 167.8(16) 4_465 yes
O6W H13 N7 0.845(18) 2.072(18) 2.9081(13) 170.2(16) 1_455 yes
O7W H14 O1 0.839(18) 1.974(18) 2.7815(12) 161.2(16) 1_455 yes
O8W H17 N7 0.836(18) 1.956(18) 2.7853(14) 171.4(16) 3_656 yes

loop_
_geom_torsion_atom_site_label_1
_geom_torsion_atom_site_label_2
_geom_torsion_atom_site_label_3
_geom_torsion_atom_site_label_4
_geom_torsion
_geom_torsion_site_symmetry_1
_geom_torsion_site_symmetry_2
_geom_torsion_site_symmetry_3
_geom_torsion_site_symmetry_4
_geom_torsion_publ_flag
C6 N1 C2 N3 -2.34(19) . . . . ?
C6 N1 C2 N2 -178.70(11) . . . . ?
N1 C2 N3 C4 1.93(18) . . . . ?
N2 C2 N3 C4 178.26(11) . . . . ?
C2 N3 C4 N9 -179.45(11) . . . . ?
C2 N3 C4 C5 -0.20(17) . . . . ?
N3 C4 C5 N7 -179.94(11) . . . . ?
N9 C4 C5 N7 -0.58(14) . . . . ?
N3 C4 C5 C6 -0.98(18) . . . . ?
N9 C4 C5 C6 178.38(11) . . . . ?
C2 N1 C6 O1 179.99(11) . . . . ?
C2 N1 C6 C5 0.86(17) . . . . ?
N7 C5 C6 O1 0.2(2) . . . . ?
C4 C5 C6 O1 -178.48(11) . . . . ?
N7 C5 C6 N1 179.29(12) . . . . ?
C4 C5 C6 N1 0.62(17) . . . . ?
C4 C5 N7 C8 0.34(13) . . . . ?
C6 C5 N7 C8 -178.43(13) . . . . ?
C5 N7 C8 N9 0.01(15) . . . . ?
N7 C8 N9 C4 -0.35(15) . . . . ?
N3 C4 N9 C8 179.89(12) . . . . ?
C5 C4 N9 C8 0.54(13) . . . . ?

_cod_database_fobs_code 2108862
